data_2221795
loop_
_publ_author_name
'T\"ufek\,ci, Marife'
'Alpaslan, G\"okhan'
'Er\,sahin, Ferda'
'A\(gar, Erbil'
'Erd\"onmez, Ahmet'

_publ_section_title
;
 (<i>E</i>)-4-{2-[(4-Chlorophenyl)iminomethyl]phenoxy}phthalonitrile
;
_journal_coeditor_code SI2163
_journal_issue 5
_journal_name_full 'Acta Crystallographica Section E'
_journal_page_first o1032
_journal_paper_doi 10.1107/S1600536809011933
_journal_volume 65
_journal_year 2009
_chemical_formula_iupac 'C21 H12 Cl N3 O'
_chemical_formula_moiety 'C21 H12 Cl N3 O'
_chemical_formula_sum 'C21 H12 Cl N3 O'
_chemical_formula_weight 357.79
_chemical_name_systematic
;
(<i>E</i>)-4-{2-[(4-Chlorophenyl)iminomethyl]phenoxy}phthalonitrile
;
_space_group_IT_number 2
_symmetry_cell_setting triclinic
_symmetry_space_group_name_Hall '-P 1'
_symmetry_space_group_name_H-M 'P -1'
_atom_sites_solution_hydrogens geom
_atom_sites_solution_primary direct
_atom_sites_solution_secondary difmap
_audit_creation_method SHELXL-97
_cell_angle_alpha 76.473(6)
_cell_angle_beta 84.912(7)
_cell_angle_gamma 64.419(6)
_cell_formula_units_Z 2
_cell_length_a 8.8342(9)
_cell_length_b 10.2301(8)
_cell_length_c 11.2401(9)
_cell_measurement_reflns_used 6275
_cell_measurement_temperature 296(2)
_cell_measurement_theta_max 28.06
_cell_measurement_theta_min 1.86
_cell_volume 890.74(14)
_computing_cell_refinement 'X-AREA (Stoe & Cie, 2002)'
_computing_data_collection 'X-AREA (Stoe & Cie, 2002)'
_computing_data_reduction 'X-RED32 (Stoe & Cie, 2002)'
_computing_molecular_graphics 'ORTEP-3 for Windows (Farrugia, 1997) and PLATON (Spek, 2009)'
_computing_publication_material 'WinGX (Farrugia, 1999)'
_computing_structure_refinement 'SHELXL97 (Sheldrick, 2008)'
_computing_structure_solution 'SHELXS97 (Sheldrick, 2008)'
_diffrn_ambient_temperature 296(2)
_diffrn_detector_area_resol_mean 6.67
_diffrn_measured_fraction_theta_full 1.000
_diffrn_measured_fraction_theta_max 1.000
_diffrn_measurement_device_type 'Stoe IPDS-II'
_diffrn_measurement_method \w
_diffrn_radiation_monochromator graphite
_diffrn_radiation_source 'fine-focus sealed tube'
_diffrn_radiation_type MoK\a
_diffrn_radiation_wavelength 0.71073
_diffrn_reflns_av_R_equivalents 0.0442
_diffrn_reflns_av_sigmaI/netI 0.0391
_diffrn_reflns_limit_h_max 10
_diffrn_reflns_limit_h_min -10
_diffrn_reflns_limit_k_max 12
_diffrn_reflns_limit_k_min -12
_diffrn_reflns_limit_l_max 13
_diffrn_reflns_limit_l_min -13
_diffrn_reflns_number 8944
_diffrn_reflns_theta_full 25.99
_diffrn_reflns_theta_max 25.99
_diffrn_reflns_theta_min 1.86
_diffrn_standards_decay_% 0
_diffrn_standards_interval_count 0
_diffrn_standards_number 0
_exptl_absorpt_coefficient_mu 0.229
_exptl_absorpt_correction_T_max 0.9037
_exptl_absorpt_correction_T_min 0.8695
_exptl_absorpt_correction_type integration
_exptl_absorpt_process_details '(X-RED32; Stoe & Cie, 2002)'
_exptl_crystal_colour colorless
_exptl_crystal_density_diffrn 1.334
_exptl_crystal_density_method 'not measured'
_exptl_crystal_description block
_exptl_crystal_F_000 368
_exptl_crystal_size_max 0.780
_exptl_crystal_size_mid 0.660
_exptl_crystal_size_min 0.510
_refine_diff_density_max 0.168
_refine_diff_density_min -0.403
_refine_ls_extinction_method none
_refine_ls_goodness_of_fit_ref 1.038
_refine_ls_hydrogen_treatment mixed
_refine_ls_matrix_type full
_refine_ls_number_parameters 239
_refine_ls_number_reflns 3503
_refine_ls_number_restraints 0
_refine_ls_restrained_S_all 1.038
_refine_ls_R_factor_all 0.0559
_refine_ls_R_factor_gt 0.0452
_refine_ls_shift/su_max 0.000
_refine_ls_shift/su_mean 0.000
_refine_ls_structure_factor_coef Fsqd
_refine_ls_weighting_details 'w=1/[\s^2^(Fo^2^)+(0.0664P)^2^+0.1064P] where P=(Fo^2^+2Fc^2^)/3'
_refine_ls_weighting_scheme calc
_refine_ls_wR_factor_gt 0.1230
_refine_ls_wR_factor_ref 0.1297
_reflns_number_gt 2825
_reflns_number_total 3503
_reflns_threshold_expression I>2\s(I)
_cod_data_source_file si2163.cif
_cod_data_source_block I
_cod_depositor_comments
;
The following automatic conversions were performed:
'_symmetry_cell_setting' value 'Triclinic' changed to 'triclinic'
according to '/home/saulius/struct/CIF-dictionaries/cif_core.dic'
dictionary named 'cif_core.dic' version 2.4.1 from 2010-06-29.

Automatic conversion script
Id: cif_fix_enum 1527 2010-12-29 10:47:43Z saulius 

The following automatic conversions were performed:

'_symmetry_cell_setting' value 'Triclinic' changed to 'triclinic'
according to /home/saulius/struct/CIF-dictionaries/cif_core.dic
dictionary named 'cif_core.dic' version 2.4.1 from 2010-06-29.

Automatic conversion script
Id: cif_fix_values 1715 2011-07-08 13:25:40Z adriana 
;
_cod_original_cell_volume 890.74(13)
_cod_database_code 2221795
_cod_database_fobs_code 2221795

loop_
_symmetry_equiv_pos_as_xyz
'x, y, z'
'-x, -y, -z'

loop_
_atom_site_type_symbol
_atom_site_label
_atom_site_fract_x
_atom_site_fract_y
_atom_site_fract_z
_atom_site_U_iso_or_equiv
_atom_site_adp_type
_atom_site_calc_flag
_atom_site_refinement_flags
_atom_site_occupancy
_atom_site_disorder_assembly
_atom_site_disorder_group
C C1 0.51280(17) 0.26143(17) 0.40778(14) 0.0464(3) Uani d . 1 . .
C C2 0.66702(18) 0.26554(19) 0.40930(14) 0.0505(4) Uani d . 1 . .
H H2 0.7379 0.2495 0.3427 0.061 Uiso calc R 1 . .
C C3 0.71421(18) 0.29367(18) 0.51070(13) 0.0475(4) Uani d . 1 . .
C C4 0.6080(2) 0.31856(18) 0.61105(14) 0.0497(4) Uani d . 1 . .
C C5 0.4538(2) 0.3153(2) 0.60666(16) 0.0602(4) Uani d . 1 . .
H H5 0.3817 0.3324 0.6725 0.072 Uiso calc R 1 . .
C C6 0.4063(2) 0.2869(2) 0.50597(16) 0.0560(4) Uani d . 1 . .
H H6 0.3024 0.2847 0.5039 0.067 Uiso calc R 1 . .
C C7 0.8749(2) 0.2967(2) 0.51519(16) 0.0661(5) Uani d . 1 . .
C C8 0.6607(3) 0.3483(2) 0.71432(17) 0.0696(5) Uani d . 1 . .
C C9 0.55995(19) 0.14409(18) 0.23769(15) 0.0497(4) Uani d . 1 . .
C C10 0.6889(2) 0.0109(2) 0.28960(17) 0.0606(4) Uani d . 1 . .
H H10 0.7120 -0.0135 0.3731 0.073 Uiso calc R 1 . .
C C11 0.7829(2) -0.0855(2) 0.21644(19) 0.0678(5) Uani d . 1 . .
H H11 0.8710 -0.1751 0.2505 0.081 Uiso calc R 1 . .
C C12 0.7476(2) -0.0504(2) 0.09301(19) 0.0678(5) Uani d . 1 . .
H H12 0.8110 -0.1166 0.0442 0.081 Uiso calc R 1 . .
C C13 0.6185(2) 0.0823(2) 0.04203(16) 0.0583(4) Uani d . 1 . .
H H13 0.5952 0.1051 -0.0413 0.070 Uiso calc R 1 . .
C C14 0.52227(18) 0.18339(18) 0.11312(15) 0.0490(4) Uani d . 1 . .
C C15 0.38617(18) 0.32668(19) 0.05899(15) 0.0486(4) Uani d . 1 . .
C C16 0.20883(18) 0.49755(18) -0.09784(13) 0.0474(4) Uani d . 1 . .
C C17 0.0858(2) 0.5086(2) -0.17321(15) 0.0550(4) Uani d . 1 . .
H H17 0.0871 0.4229 -0.1892 0.066 Uiso calc R 1 . .
C C18 -0.0379(2) 0.6449(2) -0.22445(15) 0.0590(4) Uani d . 1 . .
H H18 -0.1210 0.6519 -0.2742 0.071 Uiso calc R 1 . .
C C19 -0.0371(2) 0.7704(2) -0.20116(16) 0.0576(4) Uani d . 1 . .
C C20 0.0837(2) 0.7630(2) -0.12803(16) 0.0584(4) Uani d . 1 . .
H H20 0.0827 0.8492 -0.1134 0.070 Uiso calc R 1 . .
C C21 0.2069(2) 0.62566(19) -0.07630(14) 0.0529(4) Uani d . 1 . .
H H21 0.2895 0.6194 -0.0265 0.063 Uiso calc R 1 . .
N N1 1.0006(2) 0.2993(3) 0.52178(18) 0.1025(8) Uani d . 1 . .
N N2 0.7057(3) 0.3728(3) 0.79419(19) 0.1125(8) Uani d . 1 . .
N N3 0.33454(16) 0.35400(16) -0.04982(12) 0.0533(3) Uani d . 1 . .
O O1 0.45285(13) 0.24132(14) 0.30878(11) 0.0594(3) Uani d . 1 . .
Cl Cl1 -0.19019(7) 0.94362(6) -0.26930(6) 0.0948(2) Uani d . 1 . .
H H15 0.346(2) 0.3985(19) 0.1112(15) 0.048(4) Uiso d . 1 . .

loop_
_atom_site_aniso_label
_atom_site_aniso_U_11
_atom_site_aniso_U_22
_atom_site_aniso_U_33
_atom_site_aniso_U_12
_atom_site_aniso_U_13
_atom_site_aniso_U_23
C1 0.0430(7) 0.0486(8) 0.0424(8) -0.0151(6) -0.0058(6) -0.0067(6)
C2 0.0435(7) 0.0656(10) 0.0384(8) -0.0198(7) -0.0002(6) -0.0099(7)
C3 0.0451(7) 0.0522(9) 0.0407(8) -0.0187(6) -0.0062(6) -0.0033(6)
C4 0.0576(8) 0.0479(8) 0.0400(8) -0.0190(7) -0.0022(6) -0.0088(6)
C5 0.0592(9) 0.0692(11) 0.0505(10) -0.0254(8) 0.0144(7) -0.0188(8)
C6 0.0461(8) 0.0651(10) 0.0565(10) -0.0247(7) 0.0036(7) -0.0116(8)
C7 0.0583(10) 0.0966(15) 0.0460(9) -0.0378(10) -0.0084(7) -0.0072(9)
C8 0.0874(13) 0.0719(12) 0.0501(10) -0.0316(10) 0.0007(9) -0.0187(9)
C9 0.0487(8) 0.0539(9) 0.0496(9) -0.0237(7) -0.0056(6) -0.0109(7)
C10 0.0683(10) 0.0553(10) 0.0557(10) -0.0246(8) -0.0160(8) -0.0046(8)
C11 0.0736(11) 0.0454(9) 0.0765(13) -0.0160(8) -0.0191(9) -0.0097(9)
C12 0.0722(11) 0.0550(10) 0.0739(12) -0.0190(9) -0.0057(9) -0.0229(9)
C13 0.0639(10) 0.0570(10) 0.0555(10) -0.0246(8) -0.0062(7) -0.0143(8)
C14 0.0488(8) 0.0511(8) 0.0500(9) -0.0244(7) -0.0059(6) -0.0077(7)
C15 0.0470(7) 0.0531(9) 0.0474(8) -0.0224(7) -0.0034(6) -0.0102(7)
C16 0.0469(7) 0.0539(9) 0.0399(8) -0.0203(7) 0.0010(6) -0.0099(6)
C17 0.0555(9) 0.0580(10) 0.0520(9) -0.0216(7) -0.0064(7) -0.0152(7)
C18 0.0483(8) 0.0714(11) 0.0515(9) -0.0208(8) -0.0065(7) -0.0094(8)
C19 0.0483(8) 0.0565(10) 0.0532(10) -0.0138(7) 0.0053(7) -0.0035(7)
C20 0.0651(10) 0.0535(10) 0.0574(10) -0.0268(8) 0.0075(8) -0.0131(8)
C21 0.0557(8) 0.0621(10) 0.0438(8) -0.0277(7) -0.0014(6) -0.0109(7)
N1 0.0731(11) 0.175(2) 0.0727(12) -0.0723(14) -0.0127(9) -0.0072(13)
N2 0.160(2) 0.130(2) 0.0671(13) -0.0674(17) -0.0122(13) -0.0413(13)
N3 0.0529(7) 0.0549(8) 0.0489(7) -0.0187(6) -0.0087(6) -0.0104(6)
O1 0.0454(6) 0.0776(8) 0.0522(6) -0.0184(5) -0.0088(5) -0.0207(6)
Cl1 0.0776(4) 0.0632(3) 0.1105(5) -0.0075(3) -0.0174(3) 0.0041(3)

loop_
_atom_type_symbol
_atom_type_description
_atom_type_scat_dispersion_real
_atom_type_scat_dispersion_imag
_atom_type_scat_source
C C 0.0033 0.0016 'International Tables Vol C Tables 4.2.6.8 and 6.1.1.4'
H H 0.0000 0.0000 'International Tables Vol C Tables 4.2.6.8 and 6.1.1.4'
N N 0.0061 0.0033 'International Tables Vol C Tables 4.2.6.8 and 6.1.1.4'
O O 0.0106 0.0060 'International Tables Vol C Tables 4.2.6.8 and 6.1.1.4'
Cl Cl 0.1484 0.1585 'International Tables Vol C Tables 4.2.6.8 and 6.1.1.4'

loop_
_geom_angle_atom_site_label_1
_geom_angle_atom_site_label_2
_geom_angle_atom_site_label_3
_geom_angle_site_symmetry_1
_geom_angle_site_symmetry_3
_geom_angle
_geom_angle_publ_flag
O1 C1 C6 . . 116.38(14) ?
O1 C1 C2 . . 122.92(14) ?
C6 C1 C2 . . 120.58(15) ?
C3 C2 C1 . . 119.13(14) ?
C3 C2 H2 . . 120.4 ?
C1 C2 H2 . . 120.4 ?
C2 C3 C4 . . 120.84(14) ?
C2 C3 C7 . . 120.21(14) ?
C4 C3 C7 . . 118.95(15) ?
C5 C4 C3 . . 118.85(15) ?
C5 C4 C8 . . 121.86(15) ?
C3 C4 C8 . . 119.28(15) ?
C6 C5 C4 . . 120.58(14) ?
C6 C5 H5 . . 119.7 ?
C4 C5 H5 . . 119.7 ?
C5 C6 C1 . . 120.02(15) ?
C5 C6 H6 . . 120.0 ?
C1 C6 H6 . . 120.0 ?
N1 C7 C3 . . 178.2(2) ?
N2 C8 C4 . . 178.1(2) ?
C10 C9 C14 . . 121.69(15) ?
C10 C9 O1 . . 121.60(15) ?
C14 C9 O1 . . 116.54(13) ?
C11 C10 C9 . . 119.18(16) ?
C11 C10 H10 . . 120.4 ?
C9 C10 H10 . . 120.4 ?
C10 C11 C12 . . 120.48(17) ?
C10 C11 H11 . . 119.8 ?
C12 C11 H11 . . 119.8 ?
C13 C12 C11 . . 119.99(17) ?
C13 C12 H12 . . 120.0 ?
C11 C12 H12 . . 120.0 ?
C12 C13 C14 . . 121.04(17) ?
C12 C13 H13 . . 119.5 ?
C14 C13 H13 . . 119.5 ?
C9 C14 C13 . . 117.61(14) ?
C9 C14 C15 . . 120.99(15) ?
C13 C14 C15 . . 121.40(15) ?
N3 C15 C14 . . 121.16(15) ?
N3 C15 H15 . . 124.2(10) ?
C14 C15 H15 . . 114.5(10) ?
C21 C16 C17 . . 119.08(15) ?
C21 C16 N3 . . 123.10(14) ?
C17 C16 N3 . . 117.79(15) ?
C18 C17 C16 . . 120.62(17) ?
C18 C17 H17 . . 119.7 ?
C16 C17 H17 . . 119.7 ?
C19 C18 C17 . . 119.06(16) ?
C19 C18 H18 . . 120.5 ?
C17 C18 H18 . . 120.5 ?
C20 C19 C18 . . 121.59(16) ?
C20 C19 Cl1 . . 119.19(15) ?
C18 C19 Cl1 . . 119.20(14) ?
C19 C20 C21 . . 119.01(17) ?
C19 C20 H20 . . 120.5 ?
C21 C20 H20 . . 120.5 ?
C16 C21 C20 . . 120.64(15) ?
C16 C21 H21 . . 119.7 ?
C20 C21 H21 . . 119.7 ?
C15 N3 C16 . . 117.86(14) ?
C1 O1 C9 . . 120.84(11) ?

loop_
_geom_bond_atom_site_label_1
_geom_bond_atom_site_label_2
_geom_bond_site_symmetry_2
_geom_bond_distance
_geom_bond_publ_flag
C1 O1 . 1.3663(19) ?
C1 C6 . 1.382(2) ?
C1 C2 . 1.383(2) ?
C2 C3 . 1.377(2) ?
C2 H2 . 0.9300 ?
C3 C4 . 1.399(2) ?
C3 C7 . 1.439(2) ?
C4 C5 . 1.383(2) ?
C4 C8 . 1.428(2) ?
C5 C6 . 1.373(2) ?
C5 H5 . 0.9300 ?
C6 H6 . 0.9300 ?
C7 N1 . 1.132(2) ?
C8 N2 . 1.132(3) ?
C9 C10 . 1.379(2) ?
C9 C14 . 1.392(2) ?
C9 O1 . 1.3958(19) ?
C10 C11 . 1.375(3) ?
C10 H10 . 0.9300 ?
C11 C12 . 1.378(3) ?
C11 H11 . 0.9300 ?
C12 C13 . 1.374(2) ?
C12 H12 . 0.9300 ?
C13 C14 . 1.392(2) ?
C13 H13 . 0.9300 ?
C14 C15 . 1.468(2) ?
C15 N3 . 1.269(2) ?
C15 H15 . 0.975(17) ?
C16 C21 . 1.380(2) ?
C16 C17 . 1.387(2) ?
C16 N3 . 1.417(2) ?
C17 C18 . 1.375(2) ?
C17 H17 . 0.9300 ?
C18 C19 . 1.373(3) ?
C18 H18 . 0.9300 ?
C19 C20 . 1.370(3) ?
C19 Cl1 . 1.7420(17) ?
C20 C21 . 1.381(2) ?
C20 H20 . 0.9300 ?
C21 H21 . 0.9300 ?

loop_
_geom_hbond_atom_site_label_D
_geom_hbond_atom_site_label_H
_geom_hbond_atom_site_label_A
_geom_hbond_site_symmetry_A
_geom_hbond_distance_DH
_geom_hbond_distance_HA
_geom_hbond_distance_DA
_geom_hbond_angle_DHA
_geom_hbond_publ_flag
C6 H6 N1 1_455 0.93 2.60 3.521(3) 172 yes
C2 H2 Cg3 2_665 0.93 2.89 3.7044(18) 148 yes

loop_
_geom_torsion_atom_site_label_1
_geom_torsion_atom_site_label_2
_geom_torsion_atom_site_label_3
_geom_torsion_atom_site_label_4
_geom_torsion_site_symmetry_1
_geom_torsion_site_symmetry_2
_geom_torsion_site_symmetry_3
_geom_torsion_site_symmetry_4
_geom_torsion
_geom_torsion_publ_flag
O1 C1 C2 C3 . . . . 176.80(14) ?
C6 C1 C2 C3 . . . . 0.7(2) ?
C1 C2 C3 C4 . . . . -0.3(2) ?
C1 C2 C3 C7 . . . . 179.22(16) ?
C2 C3 C4 C5 . . . . -0.3(2) ?
C7 C3 C4 C5 . . . . -179.85(16) ?
C2 C3 C4 C8 . . . . -179.60(16) ?
C7 C3 C4 C8 . . . . 0.9(3) ?
C3 C4 C5 C6 . . . . 0.5(3) ?
C8 C4 C5 C6 . . . . 179.76(17) ?
C4 C5 C6 C1 . . . . -0.1(3) ?
O1 C1 C6 C5 . . . . -176.87(15) ?
C2 C1 C6 C5 . . . . -0.6(3) ?
C14 C9 C10 C11 . . . . 0.1(3) ?
O1 C9 C10 C11 . . . . 175.30(17) ?
C9 C10 C11 C12 . . . . -0.8(3) ?
C10 C11 C12 C13 . . . . 0.6(3) ?
C11 C12 C13 C14 . . . . 0.3(3) ?
C10 C9 C14 C13 . . . . 0.7(3) ?
O1 C9 C14 C13 . . . . -174.69(14) ?
C10 C9 C14 C15 . . . . -179.06(15) ?
O1 C9 C14 C15 . . . . 5.6(2) ?
C12 C13 C14 C9 . . . . -0.9(3) ?
C12 C13 C14 C15 . . . . 178.86(17) ?
C9 C14 C15 N3 . . . . -169.24(16) ?
C13 C14 C15 N3 . . . . 11.0(2) ?
C21 C16 C17 C18 . . . . -1.0(2) ?
N3 C16 C17 C18 . . . . -178.84(15) ?
C16 C17 C18 C19 . . . . 0.8(3) ?
C17 C18 C19 C20 . . . . -0.2(3) ?
C17 C18 C19 Cl1 . . . . 178.23(13) ?
C18 C19 C20 C21 . . . . -0.2(3) ?
Cl1 C19 C20 C21 . . . . -178.63(12) ?
C17 C16 C21 C20 . . . . 0.6(2) ?
N3 C16 C21 C20 . . . . 178.31(14) ?
C19 C20 C21 C16 . . . . 0.0(2) ?
C14 C15 N3 C16 . . . . -176.75(14) ?
C21 C16 N3 C15 . . . . 39.8(2) ?
C17 C16 N3 C15 . . . . -142.39(16) ?
C6 C1 O1 C9 . . . . -145.81(16) ?
C2 C1 O1 C9 . . . . 38.0(2) ?
C10 C9 O1 C1 . . . . 38.3(2) ?
C14 C9 O1 C1 . . . . -146.30(15) ?

loop_
_cod_related_entry_id
_cod_related_entry_database
_cod_related_entry_code
1 ChemSpider 24742089
